data_2203811
loop_
_publ_author_name
'Bakir, Mohammed'
'Clarke, Suzanne A.'
'Hassan, Ishmael'
'Lancashire, Robert J.'
'Singh-Wilmot, Marvadeen'

_publ_section_title
;
 <i>trans</i>-Bis(glycinato-\k^2^<i>N,O</i>)copper(II) 4-bromophenol
 solvate
;
_journal_issue 6
_journal_name_full 'Acta Crystallographica Section E'
_journal_page_first m868
_journal_page_last m870
_journal_paper_doi 10.1107/S1600536804012541
_journal_volume 60
_journal_year 2004
_chemical_formula_iupac '[Cu (C2 H4 N O2 )2 ] C6 H5 Br O'
_chemical_formula_moiety 'C4 H8 Cu N2 O4 , C6 H5 Br O'
_chemical_formula_sum 'C10 H13 Br Cu N2 O5'
_chemical_formula_weight 384.67
_chemical_name_common trans-[Cu(gly)~2~].4-BrPhOHl
_chemical_name_systematic
;
 trans-bis(glycinato-N,O)copper(II) 4-bromophenol solvate
;
_space_group_IT_number 29
_symmetry_cell_setting orthorhombic
_symmetry_space_group_name_Hall 'P 2c -2ac'
_symmetry_space_group_name_H-M 'P c a 21'
_atom_sites_solution_hydrogens geom
_atom_sites_solution_primary direct
_atom_sites_solution_secondary difmap
_audit_creation_method SHELXL-97
_cell_angle_alpha 90.00
_cell_angle_beta 90.00
_cell_angle_gamma 90.00
_cell_formula_units_Z 4
_cell_length_a 9.4420(10)
_cell_length_b 5.0630(10)
_cell_length_c 27.926(4)
_cell_measurement_reflns_used 61
_cell_measurement_temperature 293(2)
_cell_measurement_theta_max 32.6
_cell_measurement_theta_min 5.8
_cell_volume 1335.0(4)
_computing_cell_refinement SHELXTL
_computing_data_collection 'SHELXTL (Bruker, 1997)'
_computing_data_reduction SHELXTL
_computing_molecular_graphics 'SHELXTL, Ortep-3 (Farrugia, 1997) and Platon (Spek, 2004)'
_computing_publication_material 'SHELXTL and WinGX (Farrugia, 1999)'
_computing_structure_refinement 'SHELXL97 (Sheldrick, 1997)'
_computing_structure_solution 'SHELXS97 (Sheldrick, 1990) and SIR-2002 (Burla et al., 2003)'
_diffrn_ambient_temperature 293(2)
_diffrn_measured_fraction_theta_full 0.971
_diffrn_measured_fraction_theta_max 0.971
_diffrn_measurement_device_type 'Bruker P4'
_diffrn_measurement_method '2\q/\w scans'
_diffrn_radiation_monochromator graphite
_diffrn_radiation_source 'fine-focus sealed tube'
_diffrn_radiation_type MoK\a
_diffrn_radiation_wavelength 0.71073
_diffrn_reflns_av_R_equivalents 0.0446
_diffrn_reflns_av_sigmaI/netI 0.0590
_diffrn_reflns_limit_h_max 11
_diffrn_reflns_limit_h_min -1
_diffrn_reflns_limit_k_max 6
_diffrn_reflns_limit_k_min -1
_diffrn_reflns_limit_l_max 33
_diffrn_reflns_limit_l_min -1
_diffrn_reflns_number 1691
_diffrn_reflns_theta_full 24.99
_diffrn_reflns_theta_max 24.99
_diffrn_reflns_theta_min 2.92
_diffrn_standards_decay_% 0
_diffrn_standards_interval_count 97
_diffrn_standards_number 3
_exptl_absorpt_coefficient_mu 4.646
_exptl_absorpt_correction_T_max 0.308
_exptl_absorpt_correction_T_min 0.191
_exptl_absorpt_correction_type empirical
_exptl_absorpt_process_details 'Psi scan (XSCANS; Bruker, 1996)'
_exptl_crystal_colour Blue
_exptl_crystal_density_diffrn 1.914
_exptl_crystal_density_method 'not measured'
_exptl_crystal_description Prism
_exptl_crystal_F_000 764
_exptl_crystal_size_max 0.26
_exptl_crystal_size_mid 0.16
_exptl_crystal_size_min 0.06
_refine_diff_density_max 0.472
_refine_diff_density_min -0.388
_refine_ls_abs_structure_details 'Flack H D (1983), Acta Cryst. A39, 876-881'
_refine_ls_abs_structure_Flack 0.08(3)
_refine_ls_extinction_coef 0.00013(9)
_refine_ls_extinction_expression Fc^*^=kFc[1+0.001xFc^2^\l^3^/sin(2\q)]^-1/4^
_refine_ls_extinction_method SHELXL
_refine_ls_goodness_of_fit_ref 1.034
_refine_ls_hydrogen_treatment mixed
_refine_ls_matrix_type full
_refine_ls_number_parameters 174
_refine_ls_number_reflns 1214
_refine_ls_number_restraints 1
_refine_ls_restrained_S_all 1.034
_refine_ls_R_factor_all 0.0611
_refine_ls_R_factor_gt 0.0425
_refine_ls_shift/su_max <0.001
_refine_ls_shift/su_mean <0.001
_refine_ls_structure_factor_coef Fsqd
_refine_ls_weighting_details 'calc w = 1/[\s^2^(Fo^2^)+(0.0578P)^2^] where P = (Fo^2^+2Fc^2^)/3'
_refine_ls_weighting_scheme calc
_refine_ls_wR_factor_gt 0.0946
_refine_ls_wR_factor_ref 0.1039
_reflns_number_gt 983
_reflns_number_total 1214
_reflns_threshold_expression I>2\s(I)
_cod_data_source_file su6106.cif
_cod_data_source_block I
_cod_depositor_comments
;
The following automatic conversions were performed:
'_symmetry_cell_setting' value 'Orthorhombic' changed to 'orthorhombic'
according to '/home/saulius/struct/CIF-dictionaries/cif_core.dic'
dictionary named 'cif_core.dic' version 2.4.1 from
2010-06-29.

'_exptl_absorpt_correction_type' value 'Empirical' changed to
'empirical' according to
'/home/saulius/struct/CIF-dictionaries/cif_core.dic' dictionary named
'cif_core.dic' version 2.4.1 from 2010-06-29.

Automatic conversion script
Id: cif_fix_enum 1527 2010-12-29 10:47:43Z saulius 

The following automatic conversions were performed:

'_symmetry_cell_setting' value 'Orthorhombic' changed to
'orthorhombic' according to
/home/saulius/struct/CIF-dictionaries/cif_core.dic dictionary named
'cif_core.dic' version 2.4.1 from
2010-06-29.

'_exptl_absorpt_correction_type' value 'Empirical'
changed to 'empirical' according to
/home/saulius/struct/CIF-dictionaries/cif_core.dic dictionary named
'cif_core.dic' version 2.4.1 from 2010-06-29.

Automatic conversion script
Id: cif_fix_values 1715 2011-07-08 13:25:40Z adriana 
;
_cod_database_code 2203811
_cod_database_fobs_code 2203811

loop_
_symmetry_equiv_pos_as_xyz
'x, y, z'
'-x, -y, z+1/2'
'x+1/2, -y, z'
'-x+1/2, y, z+1/2'

loop_
_atom_site_label
_atom_site_fract_x
_atom_site_fract_y
_atom_site_fract_z
_atom_site_U_iso_or_equiv
_atom_site_adp_type
_atom_site_calc_flag
_atom_site_refinement_flags
_atom_site_occupancy
_atom_site_type_symbol
Cu 0.36332(11) 0.2586(2) 0.21775(5) 0.0313(3) Uani d . 1 Cu
O1 0.1986(6) 0.4765(12) 0.2029(2) 0.0315(16) Uani d . 1 O
N1 0.2868(9) 0.0155(14) 0.1683(3) 0.033(2) Uani d . 1 N
H1D 0.3563 -0.0317 0.1479 0.040 Uiso calc R 1 H
H1C 0.2531 -0.1316 0.1823 0.040 Uiso calc R 1 H
C1 0.1734(11) 0.147(2) 0.1419(3) 0.032(2) Uani d . 1 C
H1B 0.0965 0.0236 0.1365 0.038 Uiso calc R 1 H
H1A 0.2086 0.2045 0.1110 0.038 Uiso calc R 1 H
C2 0.1189(9) 0.3840(19) 0.1698(4) 0.030(2) Uani d . 1 C
O2 0.0023(8) 0.4820(15) 0.1585(3) 0.0412(18) Uani d . 1 O
O1' 0.5169(6) 0.0229(12) 0.2382(2) 0.0326(16) Uani d . 1 O
N1' 0.4325(8) 0.4846(15) 0.2707(3) 0.0306(19) Uani d . 1 N
H1'C 0.4713 0.6326 0.2586 0.037 Uiso calc R 1 H
H1'D 0.3592 0.5319 0.2894 0.037 Uiso calc R 1 H
C1' 0.5389(11) 0.3430(18) 0.2997(4) 0.037(2) Uani d . 1 C
H1'A 0.4979 0.2948 0.3303 0.044 Uiso calc R 1 H
H1'B 0.6191 0.4580 0.3057 0.044 Uiso calc R 1 H
C2' 0.5891(11) 0.0946(17) 0.2738(4) 0.030(2) Uani d . 1 C
O2' 0.6930(8) -0.0238(14) 0.2894(3) 0.0440(19) Uani d . 1 O
O3 0.8525(9) 0.1743(17) 0.3583(3) 0.051(2) Uani d . 1 O
H3 0.7927 0.1113 0.3403 0.076 Uiso calc R 1 H
C11 0.7951(12) 0.210(2) 0.4027(4) 0.044(3) Uani d . 1 C
C12 0.6809(13) 0.063(2) 0.4187(4) 0.049(3) Uani d . 1 C
H12 0.6390 -0.0617 0.3988 0.058 Uiso calc R 1 H
C13 0.6292(13) 0.103(3) 0.4647(5) 0.060(3) Uani d . 1 C
H13 0.5531 0.0040 0.4759 0.072 Uiso calc R 1 H
C14 0.6910(12) 0.290(2) 0.4937(4) 0.042(3) Uani d . 1 C
C15 0.8026(15) 0.431(3) 0.4784(4) 0.058(3) Uani d . 1 C
H15 0.8461 0.5522 0.4987 0.070 Uiso calc R 1 H
C16 0.8521(12) 0.396(3) 0.4322(5) 0.055(3) Uani d . 1 C
H16 0.9259 0.5006 0.4211 0.067 Uiso calc R 1 H
Br 0.61813(14) 0.3465(3) 0.55637(4) 0.0669(5) Uani d . 1 Br

loop_
_atom_site_aniso_label
_atom_site_aniso_U_11
_atom_site_aniso_U_22
_atom_site_aniso_U_33
_atom_site_aniso_U_12
_atom_site_aniso_U_13
_atom_site_aniso_U_23
Cu 0.0278(5) 0.0226(5) 0.0435(7) 0.0030(5) -0.0087(7) -0.0058(5)
O1 0.025(3) 0.025(3) 0.045(4) 0.007(3) -0.001(3) -0.004(3)
N1 0.034(4) 0.024(4) 0.042(5) 0.004(4) 0.013(4) 0.001(4)
C1 0.037(5) 0.029(5) 0.030(5) 0.010(4) -0.003(4) -0.004(4)
C2 0.018(4) 0.035(5) 0.038(5) -0.010(5) 0.002(5) 0.003(5)
O2 0.040(4) 0.045(5) 0.039(4) 0.015(3) -0.007(4) -0.003(4)
O1' 0.031(3) 0.022(3) 0.045(4) 0.003(3) -0.010(3) -0.004(3)
N1' 0.029(4) 0.026(4) 0.036(4) -0.003(4) 0.004(4) -0.008(3)
C1' 0.036(5) 0.030(5) 0.044(6) 0.001(5) 0.004(5) -0.011(5)
C2' 0.037(5) 0.026(5) 0.027(5) -0.002(5) 0.008(5) 0.004(4)
O2' 0.044(4) 0.034(4) 0.054(5) 0.014(4) -0.015(4) -0.004(4)
O3 0.061(5) 0.059(5) 0.032(4) -0.022(4) 0.005(4) -0.007(4)
C11 0.036(6) 0.045(7) 0.051(7) 0.003(5) -0.007(5) 0.011(5)
C12 0.060(7) 0.042(6) 0.044(7) -0.014(6) 0.000(6) -0.004(5)
C13 0.049(7) 0.075(9) 0.057(8) -0.013(7) 0.011(7) -0.001(7)
C14 0.044(6) 0.054(7) 0.027(5) 0.004(6) -0.005(5) -0.004(5)
C15 0.066(8) 0.063(8) 0.046(7) -0.020(7) -0.006(7) -0.011(6)
C16 0.053(7) 0.065(9) 0.048(7) -0.020(7) 0.001(6) -0.008(7)
Br 0.0679(8) 0.0927(10) 0.0401(6) 0.0029(8) 0.0025(8) -0.0026(9)

loop_
_atom_type_symbol
_atom_type_description
_atom_type_scat_dispersion_real
_atom_type_scat_dispersion_imag
_atom_type_scat_source
C C 0.0033 0.0016 'International Tables Vol C Tables 4.2.6.8 and 6.1.1.4'
H H 0.0000 0.0000 'International Tables Vol C Tables 4.2.6.8 and 6.1.1.4'
N N 0.0061 0.0033 'International Tables Vol C Tables 4.2.6.8 and 6.1.1.4'
O O 0.0106 0.0060 'International Tables Vol C Tables 4.2.6.8 and 6.1.1.4'
Cu Cu 0.3201 1.2651 'International Tables Vol C Tables 4.2.6.8 and 6.1.1.4'
Br Br -0.2901 2.4595 'International Tables Vol C Tables 4.2.6.8 and 6.1.1.4'

loop_
_geom_angle_atom_site_label_1
_geom_angle_atom_site_label_2
_geom_angle_atom_site_label_3
_geom_angle
_geom_angle_publ_flag
O1 Cu O1' 173.9(3) no
O1 Cu N1' 95.4(3) no
O1' Cu N1' 83.7(3) yes
O1 Cu N1 85.0(3) yes
O1' Cu N1 95.4(3) yes
N1' Cu N1 175.8(4) no
C2 O1 Cu 114.5(6) no
C1 N1 Cu 109.6(6) yes
C1 N1 H1D 109.8 yes
Cu N1 H1D 109.8 no
C1 N1 H1C 109.8 no
Cu N1 H1C 109.8 no
H1D N1 H1C 108.2 no
N1 C1 C2 110.5(8) yes
N1 C1 H1B 109.6 no
C2 C1 H1B 109.6 no
N1 C1 H1A 109.6 no
C2 C1 H1A 109.6 no
H1B C1 H1A 108.1 no
O2 C2 O1 123.8(9) yes
O2 C2 C1 118.8(9) yes
O1 C2 C1 117.3(8) no
C2' O1' Cu 117.1(6) yes
C1' N1' Cu 110.7(6) yes
C1' N1' H1'C 109.5 no
Cu N1' H1'C 109.5 no
C1' N1' H1'D 109.5 no
Cu N1' H1'D 109.5 no
H1'C N1' H1'D 108.1 no
N1' C1' C2' 110.6(8) yes
N1' C1' H1'A 109.5 no
C2' C1' H1'A 109.5 no
N1' C1' H1'B 109.5 no
C2' C1' H1'B 109.5 no
H1'A C1' H1'B 108.1 no
O2' C2' O1' 124.8(9) yes
O2' C2' C1' 118.8(9) yes
O1' C2' C1' 116.3(9) yes
C11 O3 H3 109.5 no
C16 C11 O3 119.0(10) yes
C16 C11 C12 118.8(12) yes
O3 C11 C12 122.2(11) no
C11 C12 C13 119.7(11) no
C11 C12 H12 120.2 no
C13 C12 H12 120.2 no
C14 C13 C12 119.7(11) no
C14 C13 H13 120.2 no
C12 C13 H13 120.2 no
C15 C14 C13 120.9(11) no
C15 C14 Br 119.7(9) yes
C13 C14 Br 119.4(9) no
C14 C15 C16 119.4(11) no
C14 C15 H15 120.3 no
C16 C15 H15 120.3 no
C11 C16 C15 121.4(12) no
C11 C16 H16 119.3 no
C15 C16 H16 119.3 no

loop_
_geom_bond_atom_site_label_1
_geom_bond_atom_site_label_2
_geom_bond_distance
_geom_bond_publ_flag
Cu O1 1.951(6) yes
Cu O1' 1.963(6) yes
Cu N1' 1.981(8) yes
Cu N1 1.986(8) yes
O1 C2 1.280(12) yes
N1 C1 1.459(12) yes
N1 H1D 0.9000 no
N1 H1C 0.9000 no
C1 C2 1.521(14) yes
C1 H1B 0.9700 no
C1 H1A 0.9700 no
C2 O2 1.249(12) yes
O1' C2' 1.258(12) yes
N1' C1' 1.476(13) yes
N1' H1'C 0.9000 no
N1' H1'D 0.9000 no
C1' C2' 1.526(13) yes
C1' H1'A 0.9700 no
C1' H1'B 0.9700 no
C2' O2' 1.229(12) yes
O3 C11 1.364(14) yes
O3 H3 0.8200 no
C11 C16 1.361(16) yes
C11 C12 1.385(16) no
C12 C13 1.389(18) no
C12 H12 0.9300 no
C13 C14 1.374(17) no
C13 H13 0.9300 no
C14 C15 1.343(18) no
C14 Br 1.903(11) yes
C15 C16 1.384(18) no
C15 H15 0.9300 no
C16 H16 0.9300 no

loop_
_geom_hbond_atom_site_label_D
_geom_hbond_atom_site_label_H
_geom_hbond_atom_site_label_A
_geom_hbond_site_symmetry_A
_geom_hbond_distance_DH
_geom_hbond_distance_HA
_geom_hbond_distance_DA
_geom_hbond_angle_DHA
O3 H3 O2' . 0.82 1.84 2.641(11) 166
N1 H1D Br 2_654 0.90 3.02 3.732(9) 137
N1 H1C O1 1_545 0.90 2.13 3.013(10) 167
N1' H1'C O1' 1_565 0.90 2.10 2.980(10) 166
N1' H1'D O3 3_465 0.90 2.43 3.088(11) 130

loop_
_geom_torsion_atom_site_label_1
_geom_torsion_atom_site_label_2
_geom_torsion_atom_site_label_3
_geom_torsion_atom_site_label_4
_geom_torsion
_geom_torsion_publ_flag
O1' Cu O1 C2 -96(3) no
N1' Cu O1 C2 -177.1(6) no
N1 Cu O1 C2 -1.4(6) no
O1 Cu N1 C1 11.4(6) no
O1' Cu N1 C1 -174.8(6) no
N1' Cu N1 C1 107(4) no
Cu N1 C1 C2 -18.0(10) no
Cu O1 C2 O2 173.0(8) no
Cu O1 C2 C1 -9.2(11) no
N1 C1 C2 O2 -163.6(9) no
N1 C1 C2 O1 18.5(13) no
O1 Cu O1' C2' -80(3) no
N1' Cu O1' C2' 1.7(7) no
N1 Cu O1' C2' -174.1(7) no
O1 Cu N1' C1' 165.2(6) no
O1' Cu N1' C1' -8.8(6) no
N1 Cu N1' C1' 70(5) no
Cu N1' C1' C2' 13.4(9) no
Cu O1' C2' O2' -176.1(8) no
Cu O1' C2' C1' 5.9(10) no
N1' C1' C2' O2' 168.9(9) no
N1' C1' C2' O1' -12.9(12) no
C16 C11 C12 C13 -1.5(18) no
O3 C11 C12 C13 178.3(11) no
C11 C12 C13 C14 1(2) no
C12 C13 C14 C15 -1(2) no
C12 C13 C14 Br 179.2(10) no
C13 C14 C15 C16 3(2) no
Br C14 C15 C16 -177.8(10) no
O3 C11 C16 C15 -176.8(12) no
C12 C11 C16 C15 3.0(19) no
C14 C15 C16 C11 -4(2) no
